data_2243470
loop_
_publ_author_name
'Harish Chinthal, Chayanna'
'Yathirajan, Hemmige S.'
'Kavitha, Channappa N.'
'Foro, Sabine'
'Glidewell, Christopher'

_publ_section_title
;
 The crystal structures of salts of <i>N</i>-(4-fluorophenyl)piperazine
 with four aromatic carboxylic acids and with picric acid
;
_journal_coeditor_code HB7928
_journal_issue 8
_journal_name_full 'Acta Crystallographica Section E'
_journal_page_first 1179
_journal_page_last 1186
_journal_paper_doi 10.1107/S2056989020008749
_journal_volume 76
_journal_year 2020
_chemical_formula_iupac 'C10 H14 F N2 +, C7 H4 I O2 -'
_chemical_formula_moiety 'C10 H14 F N2 +, C7 H4 I O2 -'
_chemical_formula_sum 'C17 H18 F I N2 O2'
_chemical_formula_weight 428.23
_chemical_name_systematic
;
4-(4-Fluorophenyl)piperazin-1-ium 2-iodobenzoate
;
_space_group_crystal_system triclinic
_space_group_IT_number 2
_space_group_name_Hall '-P 1'
_space_group_name_H-M_alt 'P -1'
_atom_sites_solution_hydrogens mixed
_atom_sites_solution_primary difmap
_audit_creation_method SHELXL-2014
_cell_angle_alpha 106.776(5)
_cell_angle_beta 93.327(4)
_cell_angle_gamma 104.874(4)
_cell_formula_units_Z 4
_cell_length_a 9.8892(3)
_cell_length_b 11.6831(7)
_cell_length_c 16.4547(9)
_cell_measurement_reflns_used 7405
_cell_measurement_temperature 293(2)
_cell_measurement_theta_max 27.823
_cell_measurement_theta_min 2.612
_cell_volume 1741.19(17)
_computing_cell_refinement
;
CrysAlis RED (Oxford Diffraction, 2009)
;
_computing_data_collection
;
CrysAlis CCD (Oxford Diffraction, 2009)
;
_computing_data_reduction
;
CrysAlis RED (Oxford Diffraction, 2009)
;
_computing_molecular_graphics
;
PLATON (Spek, 2020)
;
_computing_publication_material
;
SHELXL-2014 (Sheldrick, 2015b) and PLATON (Spek, 2020)
;
_computing_structure_refinement
;
SHELXL-2014 (Sheldrick, 2015b)
;
_computing_structure_solution
;
SHELXT (Sheldrick, 2015a)
;
_diffrn_ambient_temperature 293(2)
_diffrn_measured_fraction_theta_full 0.996
_diffrn_measured_fraction_theta_max 0.919
_diffrn_measurement_device_type
;
Oxford Diffraction Xcalibur with Sapphire CCD
;
_diffrn_measurement_method '\w scans'
_diffrn_radiation_monochromator graphite
_diffrn_radiation_type MoK\a
_diffrn_radiation_wavelength 0.71073
_diffrn_reflns_av_R_equivalents 0.0146
_diffrn_reflns_av_unetI/netI 0.0168
_diffrn_reflns_limit_h_max 6
_diffrn_reflns_limit_h_min -12
_diffrn_reflns_limit_k_max 15
_diffrn_reflns_limit_k_min -14
_diffrn_reflns_limit_l_max 20
_diffrn_reflns_limit_l_min -21
_diffrn_reflns_number 12798
_diffrn_reflns_theta_full 25.242
_diffrn_reflns_theta_max 27.548
_diffrn_reflns_theta_min 2.612
_diffrn_source 'Enhance (Mo) X-ray Source'
_diffrn_standards_decay_% 0
_diffrn_standards_interval_count 0
_diffrn_standards_interval_time 0
_diffrn_standards_number 0
_exptl_absorpt_coefficient_mu 1.859
_exptl_absorpt_correction_T_max 0.411
_exptl_absorpt_correction_T_min 0.383
_exptl_absorpt_correction_type multi-scan
_exptl_absorpt_process_details
;
(CrysAlis RED; Oxford Diffraction, 2009)
;
_exptl_crystal_colour orange
_exptl_crystal_density_diffrn 1.634
_exptl_crystal_description block
_exptl_crystal_F_000 848
_exptl_crystal_size_max 0.500
_exptl_crystal_size_mid 0.500
_exptl_crystal_size_min 0.480
_refine_diff_density_max 2.920
_refine_diff_density_min -2.003
_refine_ls_extinction_method none
_refine_ls_goodness_of_fit_ref 1.055
_refine_ls_hydrogen_treatment mixed
_refine_ls_matrix_type full
_refine_ls_number_parameters 427
_refine_ls_number_reflns 7396
_refine_ls_number_restraints 0
_refine_ls_restrained_S_all 1.055
_refine_ls_R_factor_all 0.0589
_refine_ls_R_factor_gt 0.0466
_refine_ls_shift/su_max 0.001
_refine_ls_shift/su_mean 0.000
_refine_ls_structure_factor_coef Fsqd
_refine_ls_weighting_details 'w=1/[\s^2^(Fo^2^)+(0.0543P)^2^+4.1226P] where P=(Fo^2^+2Fc^2^)/3'
_refine_ls_weighting_scheme calc
_refine_ls_wR_factor_gt 0.1195
_refine_ls_wR_factor_ref 0.1269
_reflns_number_gt 5890
_reflns_number_total 7396
_reflns_threshold_expression 'I > 2\s(I)'
_cod_data_source_file hb7928sup1.cif
_cod_data_source_block III
_cod_original_cell_volume 1741.19(16)
_cod_database_code 2243470
_shelx_space_group_comment
;
The symmetry employed for this shelxl refinement is uniquely defined
by the following loop, which should always be used as a source of
symmetry information in preference to the above space-group names.
They are only intended as comments.
;
_shelx_estimated_absorpt_t_min 0.457
_shelx_estimated_absorpt_t_max 0.469
_shelxl_version_number 2.014

loop_
_space_group_symop_operation_xyz
'x, y, z'
'-x, -y, -z'

loop_
_atom_site_type_symbol
_atom_site_label
_atom_site_fract_x
_atom_site_fract_y
_atom_site_fract_z
_atom_site_U_iso_or_equiv
_atom_site_adp_type
_atom_site_calc_flag
_atom_site_occupancy
_atom_site_disorder_assembly
_atom_site_disorder_group
N N11 0.1718(4) 0.3441(4) 0.4399(3) 0.0473(9) Uani d 1 . .
H H111 0.168(6) 0.371(5) 0.490(4) 0.057 Uiso d 1 . .
H H112 0.156(6) 0.261(5) 0.425(3) 0.057 Uiso d 1 . .
C C12 0.3127(5) 0.4007(5) 0.4209(3) 0.0592(12) Uani d 1 . .
H H12A 0.3831 0.3744 0.4486 0.071 Uiso calc 1 . .
H H12B 0.3356 0.4909 0.4437 0.071 Uiso calc 1 . .
C C13 0.3165(5) 0.3626(5) 0.3258(3) 0.0546(12) Uani d 1 . .
H H13A 0.4093 0.4023 0.3146 0.066 Uiso calc 1 . .
H H13B 0.3000 0.2730 0.3037 0.066 Uiso calc 1 . .
N N14 0.2090(4) 0.3984(3) 0.2818(3) 0.0450(8) Uani d 1 . .
C C15 0.0698(5) 0.3408(5) 0.2987(4) 0.0579(12) Uani d 1 . .
H H15A 0.0483 0.2508 0.2752 0.069 Uiso calc 1 . .
H H15B -0.0002 0.3668 0.2704 0.069 Uiso calc 1 . .
C C16 0.0617(5) 0.3762(5) 0.3932(4) 0.0598(13) Uani d 1 . .
H H16A 0.0736 0.4652 0.4155 0.072 Uiso calc 1 . .
H H16B -0.0309 0.3330 0.4025 0.072 Uiso calc 1 . .
C C121 0.2253(5) 0.3925(4) 0.1963(3) 0.0487(10) Uani d 1 . .
C C122 0.3559(6) 0.4465(5) 0.1766(4) 0.0597(12) Uani d 1 . .
H H122 0.4329 0.4829 0.2199 0.072 Uiso calc 1 . .
C C123 0.3747(7) 0.4476(6) 0.0947(4) 0.0741(16) Uani d 1 . .
H H123 0.4631 0.4837 0.0823 0.089 Uiso calc 1 . .
C C124 0.2606(9) 0.3945(6) 0.0319(4) 0.0760(18) Uani d 1 . .
F F124 0.2786(6) 0.3960(4) -0.0494(2) 0.1097(15) Uani d 1 . .
C C125 0.1323(8) 0.3422(6) 0.0477(4) 0.0817(19) Uani d 1 . .
H H125 0.0563 0.3083 0.0037 0.098 Uiso calc 1 . .
C C126 0.1126(6) 0.3385(5) 0.1294(4) 0.0680(15) Uani d 1 . .
H H126 0.0238 0.2999 0.1400 0.082 Uiso calc 1 . .
N N21 0.3249(4) 0.1830(4) 0.5932(3) 0.0481(9) Uani d 1 . .
H H211 0.329(6) 0.157(5) 0.544(4) 0.058 Uiso d 1 . .
H H212 0.337(6) 0.261(6) 0.611(4) 0.058 Uiso d 1 . .
C C22 0.4376(5) 0.1501(6) 0.6362(3) 0.0589(13) Uani d 1 . .
H H22A 0.5290 0.1980 0.6284 0.071 Uiso calc 1 . .
H H22B 0.4291 0.0623 0.6100 0.071 Uiso calc 1 . .
C C23 0.4291(5) 0.1759(5) 0.7303(3) 0.0550(12) Uani d 1 . .
H H23A 0.5000 0.1479 0.7561 0.066 Uiso calc 1 . .
H H23B 0.4487 0.2651 0.7578 0.066 Uiso calc 1 . .
N N24 0.2907(4) 0.1127(3) 0.7441(2) 0.0445(8) Uani d 1 . .
C C25 0.1819(5) 0.1523(5) 0.7055(3) 0.0537(11) Uani d 1 . .
H H25A 0.1977 0.2412 0.7318 0.064 Uiso calc 1 . .
H H25B 0.0899 0.1096 0.7160 0.064 Uiso calc 1 . .
C C26 0.1841(5) 0.1235(5) 0.6102(3) 0.0604(13) Uani d 1 . .
H H26A 0.1602 0.0340 0.5832 0.072 Uiso calc 1 . .
H H26B 0.1141 0.1539 0.5859 0.072 Uiso calc 1 . .
C C221 0.2749(5) 0.0994(4) 0.8257(3) 0.0462(10) Uani d 1 . .
C C222 0.3844(6) 0.1474(5) 0.8936(3) 0.0604(13) Uani d 1 . .
H H222 0.4722 0.1944 0.8871 0.072 Uiso calc 1 . .
C C223 0.3638(7) 0.1256(6) 0.9712(4) 0.0739(16) Uani d 1 . .
H H223 0.4373 0.1580 1.0167 0.089 Uiso calc 1 . .
C C224 0.2374(8) 0.0578(6) 0.9801(4) 0.0749(17) Uani d 1 . .
F F224 0.2184(6) 0.0351(5) 1.0561(3) 0.1125(15) Uani d 1 . .
C C225 0.1270(7) 0.0094(6) 0.9158(4) 0.0711(15) Uani d 1 . .
H H225 0.0400 -0.0366 0.9240 0.085 Uiso calc 1 . .
C C226 0.1453(5) 0.0295(5) 0.8381(4) 0.0573(12) Uani d 1 . .
H H226 0.0703 -0.0041 0.7935 0.069 Uiso calc 1 . .
C C131 0.2741(4) 0.5826(4) 0.7440(3) 0.0436(9) Uani d 1 . .
C C132 0.3185(4) 0.7104(4) 0.7577(3) 0.0438(9) Uani d 1 . .
I I132 0.38641(4) 0.78363(3) 0.65990(2) 0.06260(12) Uani d 1 . .
C C133 0.3235(6) 0.7943(5) 0.8376(3) 0.0579(12) Uani d 1 . .
H H133 0.3542 0.8796 0.8461 0.069 Uiso calc 1 . .
C C134 0.2831(7) 0.7512(6) 0.9039(4) 0.0714(16) Uani d 1 . .
H H134 0.2850 0.8074 0.9574 0.086 Uiso calc 1 . .
C C135 0.2401(7) 0.6259(6) 0.8920(4) 0.0755(17) Uani d 1 . .
H H135 0.2128 0.5971 0.9374 0.091 Uiso calc 1 . .
C C136 0.2371(6) 0.5442(5) 0.8148(4) 0.0621(13) Uani d 1 . .
H H136 0.2097 0.4594 0.8083 0.075 Uiso calc 1 . .
C C137 0.2666(5) 0.4864(4) 0.6585(3) 0.0456(10) Uani d 1 . .
O O131 0.3594(4) 0.4325(3) 0.6506(3) 0.0648(10) Uani d 1 . .
O O132 0.1659(5) 0.4666(4) 0.6041(3) 0.0837(13) Uani d 1 . .
C C231 0.2056(4) -0.0826(4) 0.3071(3) 0.0408(9) Uani d 1 . .
C C232 0.1850(4) -0.1973(4) 0.3215(3) 0.0454(10) Uani d 1 . .
I I232 0.18832(4) -0.21282(3) 0.44547(2) 0.06302(13) Uani d 1 . .
C C233 0.1639(6) -0.3058(5) 0.2536(4) 0.0684(15) Uani d 1 . .
H H233 0.1502 -0.3819 0.2640 0.082 Uiso calc 1 . .
C C234 0.1632(8) -0.3016(6) 0.1721(4) 0.0837(19) Uani d 1 . .
H H234 0.1488 -0.3748 0.1267 0.100 Uiso calc 1 . .
C C235 0.1838(7) -0.1889(6) 0.1561(4) 0.0732(16) Uani d 1 . .
H H235 0.1839 -0.1862 0.1002 0.088 Uiso calc 1 . .
C C236 0.2044(5) -0.0805(5) 0.2232(3) 0.0541(11) Uani d 1 . .
H H236 0.2175 -0.0050 0.2121 0.065 Uiso calc 1 . .
C C237 0.2275(5) 0.0386(4) 0.3779(3) 0.0434(9) Uani d 1 . .
O O231 0.1327(4) 0.0902(3) 0.3784(3) 0.0689(10) Uani d 1 . .
O O232 0.3391(4) 0.0769(3) 0.4284(2) 0.0619(9) Uani d 1 . .

loop_
_atom_site_aniso_label
_atom_site_aniso_U_11
_atom_site_aniso_U_22
_atom_site_aniso_U_33
_atom_site_aniso_U_12
_atom_site_aniso_U_13
_atom_site_aniso_U_23
N11 0.052(2) 0.0355(19) 0.053(2) 0.0165(17) 0.0012(18) 0.0095(17)
C12 0.042(2) 0.063(3) 0.063(3) 0.006(2) -0.007(2) 0.017(2)
C13 0.034(2) 0.065(3) 0.068(3) 0.016(2) -0.001(2) 0.026(3)
N14 0.0333(17) 0.0402(19) 0.062(2) 0.0093(14) -0.0003(16) 0.0192(17)
C15 0.034(2) 0.067(3) 0.077(3) 0.011(2) -0.003(2) 0.033(3)
C16 0.044(3) 0.066(3) 0.081(4) 0.025(2) 0.010(2) 0.033(3)
C121 0.047(2) 0.034(2) 0.067(3) 0.0149(18) 0.002(2) 0.017(2)
C122 0.055(3) 0.056(3) 0.063(3) 0.010(2) 0.005(2) 0.018(2)
C123 0.083(4) 0.069(4) 0.077(4) 0.027(3) 0.023(3) 0.027(3)
C124 0.122(6) 0.061(3) 0.056(3) 0.042(4) 0.013(4) 0.021(3)
F124 0.177(5) 0.106(3) 0.066(2) 0.065(3) 0.022(3) 0.034(2)
C125 0.095(5) 0.071(4) 0.069(4) 0.023(4) -0.021(4) 0.014(3)
C126 0.058(3) 0.065(3) 0.071(4) 0.007(3) -0.016(3) 0.022(3)
N21 0.053(2) 0.043(2) 0.048(2) 0.0181(18) 0.0033(18) 0.0102(18)
C22 0.045(3) 0.079(4) 0.068(3) 0.030(2) 0.015(2) 0.033(3)
C23 0.033(2) 0.071(3) 0.064(3) 0.011(2) 0.002(2) 0.030(3)
N24 0.0348(18) 0.046(2) 0.053(2) 0.0125(15) 0.0033(15) 0.0151(17)
C25 0.039(2) 0.061(3) 0.068(3) 0.021(2) 0.008(2) 0.025(2)
C26 0.045(3) 0.070(3) 0.064(3) 0.014(2) -0.002(2) 0.021(3)
C221 0.047(2) 0.039(2) 0.054(3) 0.0155(19) 0.008(2) 0.0128(19)
C222 0.056(3) 0.062(3) 0.057(3) 0.010(2) 0.000(2) 0.016(2)
C223 0.084(4) 0.080(4) 0.057(3) 0.027(3) 0.000(3) 0.019(3)
C224 0.104(5) 0.080(4) 0.057(3) 0.044(4) 0.031(3) 0.027(3)
F224 0.148(4) 0.148(4) 0.075(2) 0.065(3) 0.044(3) 0.061(3)
C225 0.077(4) 0.068(4) 0.079(4) 0.025(3) 0.035(3) 0.029(3)
C226 0.051(3) 0.054(3) 0.067(3) 0.014(2) 0.015(2) 0.018(2)
C131 0.039(2) 0.040(2) 0.054(2) 0.0174(18) 0.0056(18) 0.0126(19)
C132 0.038(2) 0.042(2) 0.054(2) 0.0167(18) 0.0042(18) 0.0143(19)
I132 0.0718(2) 0.0563(2) 0.0754(2) 0.02666(17) 0.02048(18) 0.03511(18)
C133 0.062(3) 0.043(3) 0.063(3) 0.021(2) 0.004(2) 0.003(2)
C134 0.088(4) 0.073(4) 0.054(3) 0.039(3) 0.015(3) 0.007(3)
C135 0.097(5) 0.083(4) 0.067(4) 0.044(4) 0.033(3) 0.035(3)
C136 0.078(4) 0.050(3) 0.073(3) 0.027(3) 0.024(3) 0.030(3)
C137 0.040(2) 0.033(2) 0.060(3) 0.0088(17) 0.008(2) 0.0102(19)
O131 0.056(2) 0.0489(19) 0.082(3) 0.0241(16) 0.0081(18) 0.0017(18)
O132 0.074(3) 0.097(3) 0.063(2) 0.043(2) -0.013(2) -0.013(2)
C231 0.034(2) 0.039(2) 0.050(2) 0.0118(16) 0.0033(17) 0.0134(18)
C232 0.040(2) 0.037(2) 0.060(3) 0.0146(17) 0.0038(19) 0.0125(19)
I232 0.0707(2) 0.0597(2) 0.0752(2) 0.02272(17) 0.02547(18) 0.03962(18)
C233 0.079(4) 0.041(3) 0.079(4) 0.021(3) 0.006(3) 0.006(3)
C234 0.107(5) 0.059(4) 0.067(4) 0.030(3) -0.003(3) -0.011(3)
C235 0.091(4) 0.079(4) 0.046(3) 0.035(3) 0.001(3) 0.007(3)
C236 0.059(3) 0.056(3) 0.052(3) 0.023(2) 0.004(2) 0.018(2)
C237 0.050(2) 0.033(2) 0.047(2) 0.0059(18) 0.012(2) 0.0170(18)
O231 0.072(2) 0.0392(18) 0.090(3) 0.0232(17) 0.011(2) 0.0065(18)
O232 0.062(2) 0.061(2) 0.0474(19) 0.0034(17) 0.0019(16) 0.0074(16)

loop_
_atom_type_symbol
_atom_type_description
_atom_type_scat_dispersion_real
_atom_type_scat_dispersion_imag
_atom_type_scat_source
C C 0.0033 0.0016 'International Tables Vol C Tables 4.2.6.8 and 6.1.1.4'
H H 0.0000 0.0000 'International Tables Vol C Tables 4.2.6.8 and 6.1.1.4'
F F 0.0171 0.0103 'International Tables Vol C Tables 4.2.6.8 and 6.1.1.4'
I I -0.4742 1.8119 'International Tables Vol C Tables 4.2.6.8 and 6.1.1.4'
N N 0.0061 0.0033 'International Tables Vol C Tables 4.2.6.8 and 6.1.1.4'
O O 0.0106 0.0060 'International Tables Vol C Tables 4.2.6.8 and 6.1.1.4'

loop_
_geom_angle_atom_site_label_1
_geom_angle_atom_site_label_2
_geom_angle_atom_site_label_3
_geom_angle_site_symmetry_1
_geom_angle_site_symmetry_3
_geom_angle
_geom_angle_publ_flag
C12 N11 C16 . . 110.2(4) ?
C12 N11 H111 . . 110(4) ?
C16 N11 H111 . . 108(4) ?
C12 N11 H112 . . 109(3) ?
C16 N11 H112 . . 111(3) ?
H111 N11 H112 . . 109(5) ?
N11 C12 C13 . . 110.8(4) ?
N11 C12 H12A . . 109.5 ?
C13 C12 H12A . . 109.5 ?
N11 C12 H12B . . 109.5 ?
C13 C12 H12B . . 109.5 ?
H12A C12 H12B . . 108.1 ?
N14 C13 C12 . . 110.8(4) ?
N14 C13 H13A . . 109.5 ?
C12 C13 H13A . . 109.5 ?
N14 C13 H13B . . 109.5 ?
C12 C13 H13B . . 109.5 ?
H13A C13 H13B . . 108.1 ?
C121 N14 C15 . . 117.6(4) ?
C121 N14 C13 . . 114.6(4) ?
C15 N14 C13 . . 110.1(4) ?
N14 C15 C16 . . 111.3(4) ?
N14 C15 H15A . . 109.4 ?
C16 C15 H15A . . 109.4 ?
N14 C15 H15B . . 109.4 ?
C16 C15 H15B . . 109.4 ?
H15A C15 H15B . . 108.0 ?
N11 C16 C15 . . 111.3(4) ?
N11 C16 H16A . . 109.4 ?
C15 C16 H16A . . 109.4 ?
N11 C16 H16B . . 109.4 ?
C15 C16 H16B . . 109.4 ?
H16A C16 H16B . . 108.0 ?
C122 C121 C126 . . 117.4(5) ?
C122 C121 N14 . . 120.0(4) ?
C126 C121 N14 . . 122.6(5) ?
C123 C122 C121 . . 121.7(5) ?
C123 C122 H122 . . 119.1 ?
C121 C122 H122 . . 119.1 ?
C124 C123 C122 . . 118.5(6) ?
C124 C123 H123 . . 120.8 ?
C122 C123 H123 . . 120.8 ?
C125 C124 C123 . . 122.1(6) ?
C125 C124 F124 . . 119.2(7) ?
C123 C124 F124 . . 118.7(7) ?
C124 C125 C126 . . 120.0(6) ?
C124 C125 H125 . . 120.0 ?
C126 C125 H125 . . 120.0 ?
C125 C126 C121 . . 120.3(6) ?
C125 C126 H126 . . 119.9 ?
C121 C126 H126 . . 119.9 ?
C26 N21 C22 . . 112.1(4) ?
C26 N21 H211 . . 109(4) ?
C22 N21 H211 . . 105(4) ?
C26 N21 H212 . . 107(4) ?
C22 N21 H212 . . 110(4) ?
H211 N21 H212 . . 114(6) ?
N21 C22 C23 . . 111.3(4) ?
N21 C22 H22A . . 109.4 ?
C23 C22 H22A . . 109.4 ?
N21 C22 H22B . . 109.4 ?
C23 C22 H22B . . 109.4 ?
H22A C22 H22B . . 108.0 ?
N24 C23 C22 . . 110.7(4) ?
N24 C23 H23A . . 109.5 ?
C22 C23 H23A . . 109.5 ?
N24 C23 H23B . . 109.5 ?
C22 C23 H23B . . 109.5 ?
H23A C23 H23B . . 108.1 ?
C221 N24 C23 . . 118.0(4) ?
C221 N24 C25 . . 116.3(4) ?
C23 N24 C25 . . 110.7(4) ?
N24 C25 C26 . . 110.6(4) ?
N24 C25 H25A . . 109.5 ?
C26 C25 H25A . . 109.5 ?
N24 C25 H25B . . 109.5 ?
C26 C25 H25B . . 109.5 ?
H25A C25 H25B . . 108.1 ?
N21 C26 C25 . . 110.2(4) ?
N21 C26 H26A . . 109.6 ?
C25 C26 H26A . . 109.6 ?
N21 C26 H26B . . 109.6 ?
C25 C26 H26B . . 109.6 ?
H26A C26 H26B . . 108.1 ?
C222 C221 C226 . . 117.9(5) ?
C222 C221 N24 . . 123.2(4) ?
C226 C221 N24 . . 118.8(4) ?
C221 C222 C223 . . 120.3(5) ?
C221 C222 H222 . . 119.8 ?
C223 C222 H222 . . 119.8 ?
C224 C223 C222 . . 119.6(6) ?
C224 C223 H223 . . 120.2 ?
C222 C223 H223 . . 120.2 ?
C223 C224 C225 . . 122.3(6) ?
C223 C224 F224 . . 119.3(6) ?
C225 C224 F224 . . 118.4(6) ?
C224 C225 C226 . . 119.1(6) ?
C224 C225 H225 . . 120.5 ?
C226 C225 H225 . . 120.5 ?
C225 C226 C221 . . 120.8(5) ?
C225 C226 H226 . . 119.6 ?
C221 C226 H226 . . 119.6 ?
C132 C131 C136 . . 116.7(4) ?
C132 C131 C137 . . 123.5(4) ?
C136 C131 C137 . . 119.8(4) ?
C133 C132 C131 . . 120.9(4) ?
C133 C132 I132 . . 117.5(4) ?
C131 C132 I132 . . 121.6(3) ?
C134 C133 C132 . . 119.7(5) ?
C134 C133 H133 . . 120.1 ?
C132 C133 H133 . . 120.1 ?
C135 C134 C133 . . 120.3(5) ?
C135 C134 H134 . . 119.8 ?
C133 C134 H134 . . 119.8 ?
C136 C135 C134 . . 120.1(6) ?
C136 C135 H135 . . 120.0 ?
C134 C135 H135 . . 120.0 ?
C135 C136 C131 . . 122.2(5) ?
C135 C136 H136 . . 118.9 ?
C131 C136 H136 . . 118.9 ?
O132 C137 O131 . . 126.0(5) ?
O132 C137 C131 . . 116.7(4) ?
O131 C137 C131 . . 117.3(4) ?
C236 C231 C232 . . 118.2(4) ?
C236 C231 C237 . . 118.5(4) ?
C232 C231 C237 . . 123.3(4) ?
C233 C232 C231 . . 120.7(5) ?
C233 C232 I232 . . 117.4(4) ?
C231 C232 I232 . . 121.9(3) ?
C234 C233 C232 . . 120.2(5) ?
C234 C233 H233 . . 119.9 ?
C232 C233 H233 . . 119.9 ?
C233 C234 C235 . . 120.3(5) ?
C233 C234 H234 . . 119.9 ?
C235 C234 H234 . . 119.9 ?
C236 C235 C234 . . 119.9(5) ?
C236 C235 H235 . . 120.0 ?
C234 C235 H235 . . 120.0 ?
C235 C236 C231 . . 120.8(5) ?
C235 C236 H236 . . 119.6 ?
C231 C236 H236 . . 119.6 ?
O231 C237 O232 . . 127.0(4) ?
O231 C237 C231 . . 116.2(4) ?
O232 C237 C231 . . 116.7(4) ?

loop_
_geom_bond_atom_site_label_1
_geom_bond_atom_site_label_2
_geom_bond_site_symmetry_2
_geom_bond_distance
_geom_bond_publ_flag
N11 C12 . 1.474(6) ?
N11 C16 . 1.483(6) ?
N11 H111 . 0.80(6) ?
N11 H112 . 0.89(6) ?
C12 C13 . 1.505(7) ?
C12 H12A . 0.9700 ?
C12 H12B . 0.9700 ?
C13 N14 . 1.463(5) ?
C13 H13A . 0.9700 ?
C13 H13B . 0.9700 ?
N14 C121 . 1.410(6) ?
N14 C15 . 1.450(6) ?
C15 C16 . 1.501(8) ?
C15 H15A . 0.9700 ?
C15 H15B . 0.9700 ?
C16 H16A . 0.9700 ?
C16 H16B . 0.9700 ?
C121 C122 . 1.385(7) ?
C121 C126 . 1.395(7) ?
C122 C123 . 1.374(8) ?
C122 H122 . 0.9300 ?
C123 C124 . 1.364(10) ?
C123 H123 . 0.9300 ?
C124 C125 . 1.335(10) ?
C124 F124 . 1.364(7) ?
C125 C126 . 1.381(9) ?
C125 H125 . 0.9300 ?
C126 H126 . 0.9300 ?
N21 C26 . 1.470(7) ?
N21 C22 . 1.475(6) ?
N21 H211 . 0.78(6) ?
N21 H212 . 0.84(6) ?
C22 C23 . 1.502(7) ?
C22 H22A . 0.9700 ?
C22 H22B . 0.9700 ?
C23 N24 . 1.444(6) ?
C23 H23A . 0.9700 ?
C23 H23B . 0.9700 ?
N24 C221 . 1.408(6) ?
N24 C25 . 1.456(6) ?
C25 C26 . 1.509(7) ?
C25 H25A . 0.9700 ?
C25 H25B . 0.9700 ?
C26 H26A . 0.9700 ?
C26 H26B . 0.9700 ?
C221 C222 . 1.387(7) ?
C221 C226 . 1.394(7) ?
C222 C223 . 1.389(8) ?
C222 H222 . 0.9300 ?
C223 C224 . 1.338(9) ?
C223 H223 . 0.9300 ?
C224 C225 . 1.354(9) ?
C224 F224 . 1.366(7) ?
C225 C226 . 1.378(8) ?
C225 H225 . 0.9300 ?
C226 H226 . 0.9300 ?
C131 C132 . 1.389(6) ?
C131 C136 . 1.400(7) ?
C131 C137 . 1.510(6) ?
C132 C133 . 1.383(7) ?
C132 I132 . 2.097(5) ?
C133 C134 . 1.367(8) ?
C133 H133 . 0.9300 ?
C134 C135 . 1.366(9) ?
C134 H134 . 0.9300 ?
C135 C136 . 1.344(8) ?
C135 H135 . 0.9300 ?
C136 H136 . 0.9300 ?
C137 O132 . 1.228(6) ?
C137 O131 . 1.232(5) ?
C231 C236 . 1.388(7) ?
C231 C232 . 1.393(6) ?
C231 C237 . 1.507(6) ?
C232 C233 . 1.385(7) ?
C232 I232 . 2.099(5) ?
C233 C234 . 1.357(9) ?
C233 H233 . 0.9300 ?
C234 C235 . 1.383(9) ?
C234 H234 . 0.9300 ?
C235 C236 . 1.377(7) ?
C235 H235 . 0.9300 ?
C236 H236 . 0.9300 ?
C237 O231 . 1.237(6) ?
C237 O232 . 1.238(6) ?

loop_
_geom_hbond_atom_site_label_D
_geom_hbond_atom_site_label_H
_geom_hbond_atom_site_label_A
_geom_hbond_site_symmetry_A
_geom_hbond_distance_DH
_geom_hbond_distance_HA
_geom_hbond_distance_DA
_geom_hbond_angle_DHA
_geom_hbond_publ_flag
N11 H111 O132 . 0.80(6) 1.89(6) 2.680(7) 168(6) no
N11 H112 O231 . 0.90(6) 1.87(6) 2.758(6) 171(4) no
N21 H211 O232 . 0.79(6) 1.88(6) 2.665(6) 173(6) no
N21 H212 O131 . 0.85(7) 1.87(7) 2.714(6) 179(8) no
C13 H13A O131 2_666 0.97 2.50 3.396(7) 154 no
C133 H133 Cg2 1_565 0.93 2.69 3.433(6) 137 no

loop_
_geom_torsion_atom_site_label_1
_geom_torsion_atom_site_label_2
_geom_torsion_atom_site_label_3
_geom_torsion_atom_site_label_4
_geom_torsion_site_symmetry_1
_geom_torsion_site_symmetry_2
_geom_torsion_site_symmetry_3
_geom_torsion_site_symmetry_4
_geom_torsion
_geom_torsion_publ_flag
C16 N11 C12 C13 . . . . -55.3(6) ?
N11 C12 C13 N14 . . . . 57.8(6) ?
C12 C13 N14 C121 . . . . 166.2(4) ?
C12 C13 N14 C15 . . . . -58.5(5) ?
C121 N14 C15 C16 . . . . -168.6(4) ?
C13 N14 C15 C16 . . . . 57.6(5) ?
C12 N11 C16 C15 . . . . 54.5(6) ?
N14 C15 C16 N11 . . . . -56.1(6) ?
C15 N14 C121 C122 . . . . 179.7(4) ?
C13 N14 C121 C122 . . . . -48.5(6) ?
C15 N14 C121 C126 . . . . 2.6(6) ?
C13 N14 C121 C126 . . . . 134.4(5) ?
C126 C121 C122 C123 . . . . 0.2(8) ?
N14 C121 C122 C123 . . . . -177.1(5) ?
C121 C122 C123 C124 . . . . 0.4(9) ?
C122 C123 C124 C125 . . . . 0.2(10) ?
C122 C123 C124 F124 . . . . 179.6(5) ?
C123 C124 C125 C126 . . . . -1.3(10) ?
F124 C124 C125 C126 . . . . 179.2(5) ?
C124 C125 C126 C121 . . . . 1.9(10) ?
C122 C121 C126 C125 . . . . -1.3(8) ?
N14 C121 C126 C125 . . . . 175.9(5) ?
C26 N21 C22 C23 . . . . -53.0(6) ?
N21 C22 C23 N24 . . . . 55.1(6) ?
C22 C23 N24 C221 . . . . 163.7(4) ?
C22 C23 N24 C25 . . . . -58.7(5) ?
C221 N24 C25 C26 . . . . -161.9(4) ?
C23 N24 C25 C26 . . . . 59.8(5) ?
C22 N21 C26 C25 . . . . 53.6(6) ?
N24 C25 C26 N21 . . . . -56.6(6) ?
C23 N24 C221 C222 . . . . 2.1(7) ?
C25 N24 C221 C222 . . . . -133.2(5) ?
C23 N24 C221 C226 . . . . -174.5(4) ?
C25 N24 C221 C226 . . . . 50.2(6) ?
C226 C221 C222 C223 . . . . -0.1(8) ?
N24 C221 C222 C223 . . . . -176.7(5) ?
C221 C222 C223 C224 . . . . 0.1(9) ?
C222 C223 C224 C225 . . . . -0.4(10) ?
C222 C223 C224 F224 . . . . 179.0(5) ?
C223 C224 C225 C226 . . . . 0.7(10) ?
F224 C224 C225 C226 . . . . -178.7(5) ?
C224 C225 C226 C221 . . . . -0.6(8) ?
C222 C221 C226 C225 . . . . 0.3(7) ?
N24 C221 C226 C225 . . . . 177.1(5) ?
C136 C131 C132 C133 . . . . -0.9(6) ?
C137 C131 C132 C133 . . . . -179.8(4) ?
C136 C131 C132 I132 . . . . 177.2(3) ?
C137 C131 C132 I132 . . . . -1.8(6) ?
C131 C132 C133 C134 . . . . -0.5(7) ?
I132 C132 C133 C134 . . . . -178.6(4) ?
C132 C133 C134 C135 . . . . 1.0(9) ?
C133 C134 C135 C136 . . . . 0.0(10) ?
C134 C135 C136 C131 . . . . -1.5(10) ?
C132 C131 C136 C135 . . . . 1.9(8) ?
C137 C131 C136 C135 . . . . -179.1(5) ?
C132 C131 C137 O132 . . . . -77.1(6) ?
C136 C131 C137 O132 . . . . 103.9(6) ?
C132 C131 C137 O131 . . . . 104.8(5) ?
C136 C131 C137 O131 . . . . -74.1(6) ?
C236 C231 C232 C233 . . . . 0.0(7) ?
C237 C231 C232 C233 . . . . 179.3(5) ?
C236 C231 C232 I232 . . . . 178.8(3) ?
C237 C231 C232 I232 . . . . -1.8(6) ?
C231 C232 C233 C234 . . . . 0.1(8) ?
I232 C232 C233 C234 . . . . -178.8(5) ?
C232 C233 C234 C235 . . . . 0.1(10) ?
C233 C234 C235 C236 . . . . -0.4(10) ?
C234 C235 C236 C231 . . . . 0.4(9) ?
C232 C231 C236 C235 . . . . -0.2(7) ?
C237 C231 C236 C235 . . . . -179.6(5) ?
C236 C231 C237 O231 . . . . 66.0(6) ?
C232 C231 C237 O231 . . . . -113.4(5) ?
C236 C231 C237 O232 . . . . -112.9(5) ?
C232 C231 C237 O232 . . . . 67.8(6) ?

_cod_database_fobs_code 2243470
